data_7112823
loop_
_publ_author_name
'Rosell\'o-Merino, Marta'
'D\'iez, Josefina'
'Conejero, Salvador'

_publ_section_title
;
 A simple, general route to 2-pyridylidene transition metal complexes.
;
_journal_issue 48
_journal_name_full 'Chemical communications (Cambridge, England)'
_journal_page_first 9247
_journal_page_last 9249
_journal_paper_doi 10.1039/c0cc03935g
_journal_volume 46
_journal_year 2010
_chemical_compound_source synthesis
_chemical_formula_moiety 'C15 H21 Cl Ir N'
_chemical_formula_sum 'C15 H21 Cl Ir N'
_chemical_formula_weight 442.98
_chemical_name_systematic
;
?
;
_space_group_IT_number 14
_symmetry_cell_setting monoclinic
_symmetry_Int_Tables_number 14
_symmetry_space_group_name_Hall '-P 2ybc'
_symmetry_space_group_name_H-M 'P 1 21/c 1'
_atom_sites_solution_hydrogens geom
_atom_sites_solution_primary direct
_atom_sites_solution_secondary difmap
_audit_creation_method SHELXL-97
_cell_angle_alpha 90.00
_cell_angle_beta 110.736(2)
_cell_angle_gamma 90.00
_cell_formula_units_Z 4
_cell_length_a 10.2207(2)
_cell_length_b 11.3062(1)
_cell_length_c 13.6376(2)
_cell_measurement_reflns_used 4481
_cell_measurement_temperature 293(2)
_cell_measurement_theta_max 74.1332
_cell_measurement_theta_min 3.4606
_cell_volume 1473.84(4)
_computing_cell_refinement
;
CrysAlisPro, Oxford Diffraction Ltd.,
Version 1.171.33.41 (release 06-05-2009 CrysAlis171 .NET)
(compiled May 6 2009,17:20:42)
;
_computing_data_collection
;
CrysAlisPro, Oxford Diffraction Ltd.,
Version 1.171.33.41 (release 06-05-2009 CrysAlis171 .NET)
(compiled May 6 2009,17:20:42)
;
_computing_data_reduction
;
CrysAlisPro, Oxford Diffraction Ltd.,
Version 1.171.33.41 (release 06-05-2009 CrysAlis171 .NET)
(compiled May 6 2009,17:20:42)
;
_computing_molecular_graphics 'PLATON (Spek, 2007)'
_computing_publication_material 'WinGX publication routines (Farrugia, 1999)'
_computing_structure_refinement 'SHELXL-97 (Sheldrick, 2008)'
_computing_structure_solution 'SIR2004(Burla, 2005)'
_diffrn_ambient_temperature 293(2)
_diffrn_detector_area_resol_mean 8.2640
_diffrn_measured_fraction_theta_full 0.972
_diffrn_measured_fraction_theta_max 0.973
_diffrn_measurement_device
;
165 mm Onyx CCD detector in \k-geometry diffractometer
;
_diffrn_measurement_device_type 'Xcalibur, Onyx, Nova'
_diffrn_measurement_method '\f and \w scans'
_diffrn_radiation_monochromator graphite
_diffrn_radiation_source 'Nova (Cu) X-ray Source'
_diffrn_radiation_type CuK\a
_diffrn_radiation_wavelength 1.54180
_diffrn_reflns_av_R_equivalents 0.0219
_diffrn_reflns_av_sigmaI/netI 0.0226
_diffrn_reflns_limit_h_max 11
_diffrn_reflns_limit_h_min -12
_diffrn_reflns_limit_k_max 10
_diffrn_reflns_limit_k_min -14
_diffrn_reflns_limit_l_max 15
_diffrn_reflns_limit_l_min -16
_diffrn_reflns_number 6182
_diffrn_reflns_theta_full 74.36
_diffrn_reflns_theta_max 74.36
_diffrn_reflns_theta_min 4.63
_exptl_absorpt_coefficient_mu 19.046
_exptl_absorpt_correction_T_max 1.00000
_exptl_absorpt_correction_T_min 0.45111
_exptl_absorpt_correction_type multi-scan
_exptl_absorpt_process_details
;
CrysAlis RED, Oxford Diffraction Ltd.,
Version 1.171.32.37 (release 24-10-2008 CrysAlis171 .NET)
(compiled Oct 24 2008,09:44:38)
Empirical absorption correction using spherical harmonics,
implemented in SCALE3 ABSPACK scaling algorithm.
;
_exptl_crystal_colour Yellow
_exptl_crystal_density_diffrn 1.996
_exptl_crystal_density_method 'not measured'
_exptl_crystal_description prism
_exptl_crystal_F_000 848
_exptl_crystal_size_max 0.137
_exptl_crystal_size_mid 0.098
_exptl_crystal_size_min 0.037
_refine_diff_density_max 0.711
_refine_diff_density_min -1.289
_refine_diff_density_rms 0.147
_refine_ls_extinction_method none
_refine_ls_goodness_of_fit_ref 1.142
_refine_ls_hydrogen_treatment constr
_refine_ls_matrix_type full
_refine_ls_number_parameters 165
_refine_ls_number_reflns 2913
_refine_ls_number_restraints 0
_refine_ls_restrained_S_all 1.142
_refine_ls_R_factor_all 0.0332
_refine_ls_R_factor_gt 0.0277
_refine_ls_shift/su_max 0.000
_refine_ls_shift/su_mean 0.000
_refine_ls_structure_factor_coef Fsqd
_refine_ls_weighting_details 'calc w=1/[\s^2^(Fo^2^)+(0.0389P)^2^+3.9074P] where P=(Fo^2^+2Fc^2^)/3'
_refine_ls_weighting_scheme calc
_refine_ls_wR_factor_gt 0.0696
_refine_ls_wR_factor_ref 0.0831
_reflns_number_gt 2571
_reflns_number_total 2913
_reflns_threshold_expression >2sigma(I)
_cod_data_source_file c0cc03935g.txt
_cod_data_source_block 3b
_cod_original_sg_symbol_H-M 'P 21/c'
_cod_database_code 7112823

loop_
_symmetry_equiv_pos_as_xyz
'x, y, z'
'-x, y+1/2, -z+1/2'
'-x, -y, -z'
'x, -y-1/2, z-1/2'

loop_
_atom_site_label
_atom_site_type_symbol
_atom_site_fract_x
_atom_site_fract_y
_atom_site_fract_z
_atom_site_U_iso_or_equiv
_atom_site_adp_type
_atom_site_occupancy
_atom_site_symmetry_multiplicity
_atom_site_calc_flag
_atom_site_refinement_flags
C1 C 0.0229(6) 0.2395(5) 0.0635(4) 0.0376(11) Uani 1 1 d .
C2 C 0.0193(6) 0.1686(5) -0.0201(4) 0.0383(12) Uani 1 1 d .
C3 C 0.1502(8) 0.1440(7) -0.0401(6) 0.0607(18) Uani 1 1 d .
H3A H 0.1359 0.0777 -0.0867 0.091 Uiso 1 1 calc R
H3B H 0.2239 0.1262 0.0249 0.091 Uiso 1 1 calc R
H3C H 0.1754 0.2121 -0.0715 0.091 Uiso 1 1 calc R
C4 C -0.1013(9) 0.1177(7) -0.0848(5) 0.064(2) Uani 1 1 d .
H4 H -0.0983 0.0677 -0.1381 0.077 Uiso 1 1 calc R
C5 C -0.2261(9) 0.1389(8) -0.0728(6) 0.070(2) Uani 1 1 d .
H5 H -0.3083 0.1051 -0.1179 0.084 Uiso 1 1 calc R
C6 C -0.2272(8) 0.2106(7) 0.0069(7) 0.063(2) Uani 1 1 d .
H6 H -0.3115 0.2264 0.0159 0.075 Uiso 1 1 calc R
C7 C -0.1119(8) 0.3310(7) 0.1637(6) 0.0626(19) Uani 1 1 d .
H7A H -0.1910 0.3067 0.1812 0.094 Uiso 1 1 calc R
H7B H -0.1210 0.4132 0.1449 0.094 Uiso 1 1 calc R
H7C H -0.0276 0.3192 0.2231 0.094 Uiso 1 1 calc R
C8 C 0.1637(7) 0.4795(6) 0.1276(5) 0.0520(15) Uani 1 1 d .
H8 H 0.0698 0.4607 0.1114 0.062 Uiso 1 1 calc R
C9 C 0.2318(7) 0.4300(6) 0.0625(5) 0.0516(15) Uani 1 1 d .
H9 H 0.1816 0.3789 0.0090 0.062 Uiso 1 1 calc R
C10 C 0.3831(8) 0.4571(8) 0.0767(6) 0.068(2) Uani 1 1 d .
H10A H 0.3939 0.4548 0.0089 0.082 Uiso 1 1 calc R
H10B H 0.4057 0.5365 0.1046 0.082 Uiso 1 1 calc R
C11 C 0.4838(7) 0.3714(9) 0.1491(7) 0.075(2) Uani 1 1 d .
H11A H 0.5720 0.4116 0.1837 0.091 Uiso 1 1 calc R
H11B H 0.5011 0.3077 0.1076 0.091 Uiso 1 1 calc R
C12 C 0.4347(6) 0.3181(6) 0.2323(6) 0.0529(16) Uani 1 1 d .
H12 H 0.4416 0.2364 0.2408 0.063 Uiso 1 1 calc R
C13 C 0.3804(7) 0.3803(6) 0.2965(5) 0.0522(15) Uani 1 1 d .
H13 H 0.3483 0.3382 0.3421 0.063 Uiso 1 1 calc R
C14 C 0.3708(10) 0.5147(7) 0.2958(7) 0.074(2) Uani 1 1 d .
H14A H 0.4452 0.5476 0.2755 0.089 Uiso 1 1 calc R
H14B H 0.3841 0.5425 0.3659 0.089 Uiso 1 1 calc R
C15 C 0.2292(10) 0.5589(6) 0.2198(7) 0.074(2) Uani 1 1 d .
H15A H 0.1655 0.5672 0.2578 0.089 Uiso 1 1 calc R
H15B H 0.2420 0.6367 0.1944 0.089 Uiso 1 1 calc R
N1 N -0.1060(6) 0.2603(6) 0.0745(5) 0.0560(14) Uani 1 1 d .
Cl1 Cl 0.2237(2) 0.12580(14) 0.26702(13) 0.0641(5) Uani 1 1 d .
Ir1 Ir 0.20945(2) 0.30005(2) 0.167564(18) 0.03773(10) Uani 1 1 d .

loop_
_atom_site_aniso_label
_atom_site_aniso_U_11
_atom_site_aniso_U_22
_atom_site_aniso_U_33
_atom_site_aniso_U_23
_atom_site_aniso_U_13
_atom_site_aniso_U_12
C1 0.039(3) 0.033(3) 0.041(3) 0.005(2) 0.013(2) -0.007(2)
C2 0.052(3) 0.035(3) 0.029(3) 0.001(2) 0.016(2) -0.002(2)
C3 0.083(5) 0.057(4) 0.055(4) -0.004(3) 0.040(4) 0.000(4)
C4 0.092(6) 0.055(4) 0.039(3) 0.005(3) 0.013(4) -0.011(4)
C5 0.064(5) 0.076(5) 0.053(4) 0.009(4) 0.000(4) -0.021(4)
C6 0.044(3) 0.067(5) 0.073(5) 0.020(4) 0.017(3) -0.003(3)
C7 0.058(4) 0.068(5) 0.079(5) -0.013(4) 0.046(4) -0.003(4)
C8 0.057(4) 0.040(3) 0.060(4) 0.012(3) 0.023(3) 0.001(3)
C9 0.049(3) 0.055(4) 0.053(4) 0.013(3) 0.022(3) -0.006(3)
C10 0.062(4) 0.080(5) 0.073(5) 0.010(4) 0.037(4) -0.020(4)
C11 0.040(3) 0.106(7) 0.089(6) -0.007(5) 0.033(4) -0.005(4)
C12 0.036(3) 0.060(4) 0.060(4) -0.005(3) 0.014(3) -0.006(3)
C13 0.049(3) 0.053(4) 0.049(3) -0.007(3) 0.009(3) -0.014(3)
C14 0.096(6) 0.050(4) 0.075(5) -0.013(4) 0.028(5) -0.017(4)
C15 0.111(7) 0.038(4) 0.084(6) 0.001(4) 0.047(5) 0.003(4)
N1 0.047(3) 0.060(3) 0.063(4) 0.005(3) 0.023(3) 0.001(3)
Cl1 0.0942(13) 0.0388(8) 0.0521(9) 0.0080(6) 0.0172(9) -0.0048(8)
Ir1 0.04013(15) 0.03393(15) 0.04110(15) 0.00275(9) 0.01681(11) 0.00009(9)

loop_
_atom_type_symbol
_atom_type_description
_atom_type_scat_dispersion_real
_atom_type_scat_dispersion_imag
_atom_type_scat_source
C C 0.0181 0.0091 'International Tables Vol C Tables 4.2.6.8 and 6.1.1.4'
H H 0.0000 0.0000 'International Tables Vol C Tables 4.2.6.8 and 6.1.1.4'
N N 0.0311 0.0180 'International Tables Vol C Tables 4.2.6.8 and 6.1.1.4'
Cl Cl 0.3639 0.7018 'International Tables Vol C Tables 4.2.6.8 and 6.1.1.4'
Ir Ir -4.7710 6.5667 'International Tables Vol C Tables 4.2.6.8 and 6.1.1.4'

loop_
_geom_angle_atom_site_label_1
_geom_angle_atom_site_label_2
_geom_angle_atom_site_label_3
_geom_angle
C2 C1 N1 115.7(5)
C2 C1 Ir1 120.7(4)
N1 C1 Ir1 123.4(4)
C4 C2 C1 122.2(6)
C4 C2 C3 117.9(6)
C1 C2 C3 119.8(6)
C2 C3 H3A 109.5
C2 C3 H3B 109.5
H3A C3 H3B 109.5
C2 C3 H3C 109.5
H3A C3 H3C 109.5
H3B C3 H3C 109.5
C2 C4 C5 121.2(7)
C2 C4 H4 119.4
C5 C4 H4 119.4
C6 C5 C4 118.3(7)
C6 C5 H5 120.9
C4 C5 H5 120.9
C5 C6 N1 121.3(7)
C5 C6 H6 119.3
N1 C6 H6 119.3
N1 C7 H7A 109.5
N1 C7 H7B 109.5
H7A C7 H7B 109.5
N1 C7 H7C 109.5
H7A C7 H7C 109.5
H7B C7 H7C 109.5
C9 C8 C15 126.0(7)
C9 C8 Ir1 70.7(4)
C15 C8 Ir1 111.6(5)
C9 C8 H8 117.0
C15 C8 H8 117.0
Ir1 C8 H8 87.6
C8 C9 C10 122.8(7)
C8 C9 Ir1 70.0(3)
C10 C9 Ir1 113.7(5)
C8 C9 H9 118.6
C10 C9 H9 118.6
Ir1 C9 H9 86.5
C11 C10 C9 112.5(6)
C11 C10 H10A 109.1
C9 C10 H10A 109.1
C11 C10 H10B 109.1
C9 C10 H10B 109.1
H10A C10 H10B 107.8
C10 C11 C12 114.6(6)
C10 C11 H11A 108.6
C12 C11 H11A 108.6
C10 C11 H11B 108.6
C12 C11 H11B 108.6
H11A C11 H11B 107.6
C13 C12 C11 125.8(7)
C13 C12 Ir1 72.5(4)
C11 C12 Ir1 108.6(5)
C13 C12 H12 117.1
C11 C12 H12 117.1
Ir1 C12 H12 88.9
C12 C13 C14 122.8(7)
C12 C13 Ir1 70.5(4)
C14 C13 Ir1 112.2(5)
C12 C13 H13 118.6
C14 C13 H13 118.6
Ir1 C13 H13 87.4
C13 C14 C15 111.8(6)
C13 C14 H14A 109.2
C15 C14 H14A 109.2
C13 C14 H14B 109.2
C15 C14 H14B 109.2
H14A C14 H14B 107.9
C8 C15 C14 114.0(6)
C8 C15 H15A 108.8
C14 C15 H15A 108.8
C8 C15 H15B 108.8
C14 C15 H15B 108.8
H15A C15 H15B 107.7
C6 N1 C1 121.2(6)
C6 N1 C7 119.0(6)
C1 N1 C7 119.7(6)
C1 Ir1 C8 94.3(3)
C1 Ir1 C9 93.5(2)
C8 Ir1 C9 39.3(3)
C1 Ir1 C12 155.3(3)
C8 Ir1 C12 97.0(3)
C9 Ir1 C12 81.8(3)
C1 Ir1 C13 167.6(2)
C8 Ir1 C13 81.4(3)
C9 Ir1 C13 90.5(3)
C12 Ir1 C13 37.1(3)
C1 Ir1 Cl1 88.40(16)
C8 Ir1 Cl1 155.71(19)
C9 Ir1 Cl1 164.68(19)
C12 Ir1 Cl1 90.2(2)
C13 Ir1 Cl1 90.85(19)

loop_
_geom_bond_atom_site_label_1
_geom_bond_atom_site_label_2
_geom_bond_distance
C1 C2 1.383(8)
C1 N1 1.398(8)
C1 Ir1 2.050(5)
C2 C4 1.363(9)
C2 C3 1.484(9)
C3 H3A 0.9600
C3 H3B 0.9600
C3 H3C 0.9600
C4 C5 1.364(12)
C4 H4 0.9300
C5 C6 1.359(12)
C5 H5 0.9300
C6 N1 1.375(9)
C6 H6 0.9300
C7 N1 1.474(9)
C7 H7A 0.9600
C7 H7B 0.9600
C7 H7C 0.9600
C8 C9 1.422(9)
C8 C15 1.496(11)
C8 Ir1 2.110(6)
C8 H8 0.9300
C9 C10 1.520(9)
C9 Ir1 2.120(6)
C9 H9 0.9300
C10 C11 1.501(11)
C10 H10A 0.9700
C10 H10B 0.9700
C11 C12 1.518(11)
C11 H11A 0.9700
C11 H11B 0.9700
C12 C13 1.384(10)
C12 Ir1 2.163(6)
C12 H12 0.9300
C13 C14 1.523(10)
C13 Ir1 2.189(6)
C13 H13 0.9300
C14 C15 1.535(12)
C14 H14A 0.9700
C14 H14B 0.9700
C15 H15A 0.9700
C15 H15B 0.9700
Cl1 Ir1 2.3669(15)

loop_
_geom_torsion_atom_site_label_1
_geom_torsion_atom_site_label_2
_geom_torsion_atom_site_label_3
_geom_torsion_atom_site_label_4
_geom_torsion
N1 C1 C2 C4 -3.0(9)
Ir1 C1 C2 C4 173.6(5)
N1 C1 C2 C3 178.3(6)
Ir1 C1 C2 C3 -5.1(8)
C1 C2 C4 C5 3.0(10)
C3 C2 C4 C5 -178.3(7)
C2 C4 C5 C6 -1.2(11)
C4 C5 C6 N1 -0.5(11)
C15 C8 C9 C10 -2.7(11)
Ir1 C8 C9 C10 -105.9(6)
C15 C8 C9 Ir1 103.2(7)
C8 C9 C10 C11 90.7(9)
Ir1 C9 C10 C11 10.0(9)
C9 C10 C11 C12 -28.9(10)
C10 C11 C12 C13 -48.4(10)
C10 C11 C12 Ir1 33.0(9)
C11 C12 C13 C14 -3.7(11)
Ir1 C12 C13 C14 -104.3(7)
C11 C12 C13 Ir1 100.6(7)
C12 C13 C14 C15 92.2(9)
Ir1 C13 C14 C15 11.8(9)
C9 C8 C15 C14 -47.6(10)
Ir1 C8 C15 C14 33.7(8)
C13 C14 C15 C8 -29.8(10)
C5 C6 N1 C1 0.4(11)
C5 C6 N1 C7 -176.0(7)
C2 C1 N1 C6 1.3(9)
Ir1 C1 N1 C6 -175.2(5)
C2 C1 N1 C7 177.7(6)
Ir1 C1 N1 C7 1.2(8)
C2 C1 Ir1 C8 115.3(5)
N1 C1 Ir1 C8 -68.4(5)
C2 C1 Ir1 C9 75.9(5)
N1 C1 Ir1 C9 -107.7(5)
C2 C1 Ir1 C12 -1.8(9)
N1 C1 Ir1 C12 174.5(6)
C2 C1 Ir1 C13 -175.5(9)
N1 C1 Ir1 C13 0.8(14)
C2 C1 Ir1 Cl1 -88.9(4)
N1 C1 Ir1 Cl1 87.5(5)
C9 C8 Ir1 C1 -90.1(4)
C15 C8 Ir1 C1 147.7(5)
C15 C8 Ir1 C9 -122.1(7)
C9 C8 Ir1 C12 67.8(4)
C15 C8 Ir1 C12 -54.3(6)
C9 C8 Ir1 C13 101.6(4)
C15 C8 Ir1 C13 -20.5(5)
C9 C8 Ir1 Cl1 174.1(4)
C15 C8 Ir1 Cl1 52.0(8)
C8 C9 Ir1 C1 92.6(4)
C10 C9 Ir1 C1 -149.3(6)
C10 C9 Ir1 C8 118.0(7)
C8 C9 Ir1 C12 -111.7(4)
C10 C9 Ir1 C12 6.3(6)
C8 C9 Ir1 C13 -75.6(4)
C10 C9 Ir1 C13 42.4(6)
C8 C9 Ir1 Cl1 -170.8(6)
C10 C9 Ir1 Cl1 -52.8(11)
C13 C12 Ir1 C1 -177.8(5)
C11 C12 Ir1 C1 59.5(9)
C13 C12 Ir1 C8 65.6(4)
C11 C12 Ir1 C8 -57.1(6)
C13 C12 Ir1 C9 102.0(4)
C11 C12 Ir1 C9 -20.7(6)
C11 C12 Ir1 C13 -122.7(7)
C13 C12 Ir1 Cl1 -91.1(4)
C11 C12 Ir1 Cl1 146.2(5)
C12 C13 Ir1 C1 175.6(10)
C14 C13 Ir1 C1 -65.9(13)
C12 C13 Ir1 C8 -113.9(5)
C14 C13 Ir1 C8 4.6(6)
C12 C13 Ir1 C9 -75.5(4)
C14 C13 Ir1 C9 42.9(6)
C14 C13 Ir1 C12 118.4(7)
C12 C13 Ir1 Cl1 89.2(4)
C14 C13 Ir1 Cl1 -152.3(5)
